data_4120908
loop_
_publ_author_name
'Wataru Setaka'
'Kentaro Yamaguchi'

_publ_contact_author_address 'Tokyo Metropolitan University, Japan'
_publ_contact_author_email wsetaka@tmu.ac.jp
_publ_contact_author_name 'Wataru Setaka'
_publ_contact_author_phone +81-42-677-1111
_publ_section_title
;
 Order-Disorder Transition of Dipolar Rotor in a Crystalline Molecular
 Gyrotop and Its Optical Change
;
_journal_name_full 'Journal of the American Chemical Society'
_journal_page_first 14560
_journal_page_last 14563
_journal_paper_doi 10.1021/ja408405f
_journal_volume 135
_journal_year 2013
_chemical_formula_moiety 'C46 H86 S Si2'
_chemical_formula_sum 'C46 H86 S Si2'
_chemical_formula_weight 727.39
_chemical_melting_point 423(1)
_chemical_name_common 'Thiophene-bridged Gyrotop'
_chemical_name_systematic
;
 ?
;
_space_group_IT_number 9
_symmetry_cell_setting monoclinic
_symmetry_space_group_name_Hall 'C -2yc'
_symmetry_space_group_name_H-M 'C 1 c 1'
_atom_sites_solution_hydrogens geom
_atom_sites_solution_primary direct
_atom_sites_solution_secondary difmap
_audit_creation_method SHELXL-97
_cell_angle_alpha 90.00
_cell_angle_beta 122.538(4)
_cell_angle_gamma 90.00
_cell_formula_units_Z 4
_cell_length_a 25.546(9)
_cell_length_b 12.446(5)
_cell_length_c 18.039(7)
_cell_measurement_reflns_used 829
_cell_measurement_temperature 270(2)
_cell_measurement_theta_max 15.27
_cell_measurement_theta_min 2.59
_cell_volume 4835(3)
_computing_cell_refinement 'Bruker SAINT'
_computing_data_collection 'Bruker APEX2'
_computing_data_reduction 'Bruker SAINT'
_computing_molecular_graphics 'Ortep-3 for Windows (Farrugia, 1997)'
_computing_publication_material 'WinGX (Farrugia, 1999)'
_computing_structure_refinement 'SHELXL-97 (Sheldrick, 1997)'
_computing_structure_solution 'SHELXS-97 (Sheldrick, 1997)'
_diffrn_ambient_temperature 270(2)
_diffrn_detector_area_resol_mean 8.333
_diffrn_measured_fraction_theta_full 0.993
_diffrn_measured_fraction_theta_max 0.897
_diffrn_measurement_device_type 'Bruker APEX-II CCD'
_diffrn_measurement_method '\f and \w scans'
_diffrn_radiation_monochromator graphite
_diffrn_radiation_source 'sealed tube'
_diffrn_radiation_type MoK\a
_diffrn_radiation_wavelength 0.71073
_diffrn_reflns_av_R_equivalents 0.0401
_diffrn_reflns_av_sigmaI/netI 0.0986
_diffrn_reflns_limit_h_max 30
_diffrn_reflns_limit_h_min -32
_diffrn_reflns_limit_k_max 16
_diffrn_reflns_limit_k_min -14
_diffrn_reflns_limit_l_max 20
_diffrn_reflns_limit_l_min -22
_diffrn_reflns_number 11610
_diffrn_reflns_theta_full 25.00
_diffrn_reflns_theta_max 27.27
_diffrn_reflns_theta_min 1.89
_exptl_absorpt_coefficient_mu 0.144
_exptl_absorpt_correction_T_max 0.9788
_exptl_absorpt_correction_T_min 0.8854
_exptl_absorpt_correction_type multi-scan
_exptl_absorpt_process_details 'SADABS  Bruker'
_exptl_crystal_colour colorless
_exptl_crystal_density_diffrn 0.999
_exptl_crystal_description plate
_exptl_crystal_F_000 1624
_exptl_crystal_size_max 0.29
_exptl_crystal_size_mid 0.24
_exptl_crystal_size_min 0.15
_refine_diff_density_max 0.307
_refine_diff_density_min -0.259
_refine_diff_density_rms 0.071
_refine_ls_abs_structure_details 'Flack H D (1983), Acta Cryst. A39, 876-881'
_refine_ls_abs_structure_Flack 0.4(3)
_refine_ls_extinction_method none
_refine_ls_goodness_of_fit_ref 0.928
_refine_ls_hydrogen_treatment constr
_refine_ls_matrix_type full
_refine_ls_number_parameters 442
_refine_ls_number_reflns 7288
_refine_ls_number_restraints 365
_refine_ls_restrained_S_all 0.975
_refine_ls_R_factor_all 0.3347
_refine_ls_R_factor_gt 0.1187
_refine_ls_shift/su_max 0.907
_refine_ls_shift/su_mean 0.163
_refine_ls_structure_factor_coef Fsqd
_refine_ls_weighting_details 'calc w=1/[\s^2^(Fo^2^)+(0.2000P)^2^+0.0000P] where P=(Fo^2^+2Fc^2^)/3'
_refine_ls_weighting_scheme calc
_refine_ls_wR_factor_gt 0.2792
_refine_ls_wR_factor_ref 0.4280
_reflns_number_gt 1516
_reflns_number_total 7288
_reflns_threshold_expression >2sigma(I)
_cod_data_source_file ja408405f_si_003.cif
_cod_data_source_block ThioGyro270K
_cod_original_sg_symbol_H-M 'C c'
_cod_database_code 4120908

loop_
_symmetry_equiv_pos_as_xyz
'x, y, z'
'x, -y, z+1/2'
'x+1/2, y+1/2, z'
'x+1/2, -y+1/2, z+1/2'

loop_
_atom_site_label
_atom_site_type_symbol
_atom_site_fract_x
_atom_site_fract_y
_atom_site_fract_z
_atom_site_U_iso_or_equiv
_atom_site_adp_type
_atom_site_occupancy
_atom_site_symmetry_multiplicity
_atom_site_calc_flag
_atom_site_refinement_flags
Si01 Si 0.1243(2) 0.4880(4) -0.0021(3) 0.145(2) Uani 1 1 d .
Si02 Si 0.4049(2) 0.4901(4) 0.2880(3) 0.160(2) Uani 1 1 d .
S01 S 0.2648(3) 0.4319(3) 0.1438(5) 0.1548(14) Uani 1 1 d DU
C01 C 0.2136(9) 0.5179(13) 0.0848(11) 0.175(7) Uani 1 1 d DU
C02 C 0.2344(12) 0.6141(19) 0.0935(17) 0.356(17) Uani 1 1 d DU
H02 H 0.2108 0.6746 0.0646 0.427 Uiso 1 1 calc R
C03 C 0.3002(12) 0.6122(18) 0.1554(19) 0.347(15) Uani 1 1 d DU
H03 H 0.3239 0.6738 0.1668 0.417 Uiso 1 1 calc R
C04 C 0.3284(9) 0.5137(12) 0.1993(14) 0.186(7) Uani 1 1 d DU
C05 C 0.0678(10) 0.6105(18) -0.0132(12) 0.201(8) Uani 1 1 d DU
H05A H 0.0809 0.6781 -0.0250 0.241 Uiso 1 1 calc R
H05B H 0.0250 0.5965 -0.0595 0.241 Uiso 1 1 calc R
C06 C 0.0756(14) 0.611(2) 0.0730(15) 0.271(12) Uani 1 1 d DU
H06A H 0.1192 0.6191 0.1186 0.325 Uiso 1 1 calc R
H06B H 0.0609 0.5440 0.0826 0.325 Uiso 1 1 calc R
C07 C 0.0372(16) 0.708(3) 0.077(2) 0.357(15) Uani 1 1 d DU
H07A H 0.0393 0.7696 0.0453 0.428 Uiso 1 1 calc R
H07B H -0.0060 0.6880 0.0497 0.428 Uiso 1 1 calc R
C08 C 0.0646(13) 0.737(3) 0.171(2) 0.319(11) Uani 1 1 d DU
H08A H 0.0423 0.6980 0.1927 0.383 Uiso 1 1 calc R
H08B H 0.1075 0.7128 0.2050 0.383 Uiso 1 1 calc R
C09 C 0.0623(14) 0.855(2) 0.1862(19) 0.349(12) Uani 1 1 d DU
H09A H 0.0398 0.8922 0.1301 0.419 Uiso 1 1 calc R
H09B H 0.0407 0.8670 0.2161 0.419 Uiso 1 1 calc R
C10 C 0.1258(13) 0.898(3) 0.2397(19) 0.325(11) Uani 1 1 d DU
H10A H 0.1250 0.9756 0.2444 0.390 Uiso 1 1 calc R
H10B H 0.1494 0.8800 0.2135 0.390 Uiso 1 1 calc R
C11 C 0.1545(13) 0.847(3) 0.3291(19) 0.326(11) Uani 1 1 d DU
H11A H 0.1461 0.8893 0.3665 0.391 Uiso 1 1 calc R
H11B H 0.1376 0.7751 0.3237 0.391 Uiso 1 1 calc R
C12 C 0.2210(12) 0.841(3) 0.3659(19) 0.368(15) Uani 1 1 d DU
H12A H 0.2318 0.9066 0.3482 0.442 Uiso 1 1 calc R
H12B H 0.2269 0.7829 0.3352 0.442 Uiso 1 1 calc R
C13 C 0.2705(12) 0.826(2) 0.4634(16) 0.279(9) Uani 1 1 d DU
H13A H 0.2867 0.8940 0.4929 0.335 Uiso 1 1 calc R
H13B H 0.2545 0.7855 0.4932 0.335 Uiso 1 1 calc R
C14 C 0.3187(12) 0.763(2) 0.459(2) 0.305(10) Uani 1 1 d DU
H14A H 0.3156 0.7815 0.4044 0.366 Uiso 1 1 calc R
H14B H 0.3593 0.7863 0.5068 0.366 Uiso 1 1 calc R
C15 C 0.3151(11) 0.644(2) 0.4633(19) 0.281(10) Uani 1 1 d DU
H15A H 0.3129 0.6258 0.5139 0.338 Uiso 1 1 calc R
H15B H 0.2767 0.6196 0.4113 0.338 Uiso 1 1 calc R
C16 C 0.3668(10) 0.584(2) 0.4695(13) 0.247(9) Uani 1 1 d DU
H16A H 0.4052 0.6051 0.5228 0.296 Uiso 1 1 calc R
H16B H 0.3608 0.5077 0.4743 0.296 Uiso 1 1 calc R
C17 C 0.3731(11) 0.600(2) 0.3963(14) 0.261(9) Uani 1 1 d DU
H17A H 0.3956 0.6658 0.4037 0.314 Uiso 1 1 calc R
H17B H 0.3325 0.6049 0.3424 0.314 Uiso 1 1 calc R
C18 C 0.4093(9) 0.502(2) 0.3923(14) 0.263(12) Uani 1 1 d DU
H18A H 0.3929 0.4371 0.4021 0.316 Uiso 1 1 calc R
H18B H 0.4525 0.5085 0.4397 0.316 Uiso 1 1 calc R
C19 C 0.0953(12) 0.3663(16) 0.0200(19) 0.259(11) Uani 1 1 d DU
H19A H 0.1094 0.3671 0.0818 0.310 Uiso 1 1 calc R
H19B H 0.0504 0.3712 -0.0130 0.310 Uiso 1 1 calc R
C20 C 0.1110(10) 0.2630(14) 0.0014(15) 0.203(7) Uani 1 1 d DU
H20A H 0.1558 0.2577 0.0306 0.244 Uiso 1 1 calc R
H20B H 0.0931 0.2567 -0.0614 0.244 Uiso 1 1 calc R
C21 C 0.0873(9) 0.1692(14) 0.0323(14) 0.192(7) Uani 1 1 d DU
H21A H 0.1016 0.1753 0.0941 0.231 Uiso 1 1 calc R
H21B H 0.0423 0.1635 -0.0027 0.231 Uiso 1 1 calc R
C22 C 0.1151(13) 0.0859(18) 0.0170(15) 0.229(9) Uani 1 1 d DU
H22A H 0.0840 0.0664 -0.0431 0.274 Uiso 1 1 calc R
H22B H 0.1474 0.1220 0.0136 0.274 Uiso 1 1 calc R
C23 C 0.1422(13) -0.012(2) 0.0537(16) 0.279(10) Uani 1 1 d DU
H23A H 0.1122 -0.0445 0.0639 0.335 Uiso 1 1 calc R
H23B H 0.1767 0.0087 0.1115 0.335 Uiso 1 1 calc R
C24 C 0.1674(12) -0.105(2) 0.032(2) 0.287(12) Uani 1 1 d DU
H24A H 0.1574 -0.1723 0.0494 0.345 Uiso 1 1 calc R
H24B H 0.1518 -0.1080 -0.0303 0.345 Uiso 1 1 calc R
C25 C 0.2359(12) -0.0835(16) 0.0858(16) 0.220(7) Uani 1 1 d DU
H25A H 0.2424 -0.0119 0.0711 0.264 Uiso 1 1 calc R
H25B H 0.2557 -0.1333 0.0669 0.264 Uiso 1 1 calc R
C26 C 0.2699(10) -0.091(2) 0.1853(15) 0.236(10) Uani 1 1 d DU
H26A H 0.2628 -0.1607 0.2019 0.283 Uiso 1 1 calc R
H26B H 0.2539 -0.0366 0.2067 0.283 Uiso 1 1 calc R
C27 C 0.3417(10) -0.0730(12) 0.2287(14) 0.220(7) Uani 1 1 d DU
H27A H 0.3576 -0.1216 0.2033 0.263 Uiso 1 1 calc R
H27B H 0.3638 -0.0860 0.2915 0.263 Uiso 1 1 calc R
C28 C 0.3501(7) 0.0466(12) 0.2100(12) 0.181(6) Uani 1 1 d DU
H28A H 0.3371 0.0583 0.1492 0.217 Uiso 1 1 calc R
H28B H 0.3291 0.0969 0.2266 0.217 Uiso 1 1 calc R
C29 C 0.4194(8) 0.0496(15) 0.2716(12) 0.182(6) Uani 1 1 d DU
H29A H 0.4390 -0.0076 0.2584 0.219 Uiso 1 1 calc R
H29B H 0.4311 0.0427 0.3322 0.219 Uiso 1 1 calc R
C30 C 0.4391(8) 0.1669(12) 0.2541(12) 0.161(6) Uani 1 1 d DU
H30A H 0.4837 0.1734 0.2935 0.193 Uiso 1 1 calc R
H30B H 0.4303 0.1664 0.1947 0.193 Uiso 1 1 calc R
C31 C 0.4096(8) 0.2707(14) 0.2643(16) 0.213(9) Uani 1 1 d DU
H31A H 0.3680 0.2769 0.2124 0.255 Uiso 1 1 calc R
H31B H 0.4051 0.2601 0.3139 0.255 Uiso 1 1 calc R
C32 C 0.4397(12) 0.3710(14) 0.2765(13) 0.226(10) Uani 1 1 d DU
H32A H 0.4442 0.3819 0.2269 0.271 Uiso 1 1 calc R
H32B H 0.4812 0.3651 0.3285 0.271 Uiso 1 1 calc R
C33 C 0.1168(9) 0.4790(15) -0.1103(13) 0.188(7) Uani 1 1 d DU
H33A H 0.1276 0.4065 -0.1169 0.226 Uiso 1 1 calc R
H33B H 0.0735 0.4899 -0.1559 0.226 Uiso 1 1 calc R
C34 C 0.1527(11) 0.551(2) -0.1254(17) 0.270(11) Uani 1 1 d DU
H34A H 0.1474 0.6208 -0.1059 0.324 Uiso 1 1 calc R
H34B H 0.1956 0.5308 -0.0841 0.324 Uiso 1 1 calc R
C35 C 0.1487(14) 0.572(2) -0.2059(18) 0.280(10) Uani 1 1 d DU
H35A H 0.1060 0.5620 -0.2544 0.336 Uiso 1 1 calc R
H35B H 0.1741 0.5197 -0.2129 0.336 Uiso 1 1 calc R
C36 C 0.1702(14) 0.685(2) -0.209(2) 0.327(12) Uani 1 1 d DU
H36A H 0.1585 0.6964 -0.2697 0.392 Uiso 1 1 calc R
H36B H 0.1446 0.7339 -0.2000 0.392 Uiso 1 1 calc R
C37 C 0.2345(14) 0.726(2) -0.153(2) 0.301(10) Uani 1 1 d DU
H37A H 0.2590 0.6748 -0.1632 0.361 Uiso 1 1 calc R
H37B H 0.2450 0.7124 -0.0940 0.361 Uiso 1 1 calc R
C38 C 0.2653(12) 0.836(2) -0.1472(15) 0.271(9) Uani 1 1 d DU
H38A H 0.2681 0.8502 -0.1979 0.326 Uiso 1 1 calc R
H38B H 0.2440 0.8953 -0.1391 0.326 Uiso 1 1 calc R
C39 C 0.3289(12) 0.814(3) -0.064(2) 0.327(12) Uani 1 1 d DU
H39A H 0.3241 0.7761 -0.0210 0.393 Uiso 1 1 calc R
H39B H 0.3538 0.7695 -0.0781 0.393 Uiso 1 1 calc R
C40 C 0.3584(14) 0.917(3) -0.030(3) 0.406(15) Uani 1 1 d DU
H40A H 0.3405 0.9559 -0.0024 0.487 Uiso 1 1 calc R
H40B H 0.3583 0.9609 -0.0743 0.487 Uiso 1 1 calc R
C41 C 0.4244(13) 0.870(3) 0.039(2) 0.355(11) Uani 1 1 d DU
H41A H 0.4475 0.8688 0.0101 0.427 Uiso 1 1 calc R
H41B H 0.4448 0.9218 0.0861 0.427 Uiso 1 1 calc R
C42 C 0.4320(15) 0.763(3) 0.079(2) 0.389(14) Uani 1 1 d DU
H42A H 0.4159 0.7082 0.0340 0.466 Uiso 1 1 calc R
H42B H 0.4080 0.7605 0.1066 0.466 Uiso 1 1 calc R
C43 C 0.4983(14) 0.740(3) 0.147(2) 0.377(14) Uani 1 1 d DU
H43A H 0.5239 0.8002 0.1519 0.453 Uiso 1 1 calc R
H43B H 0.5118 0.6772 0.1290 0.453 Uiso 1 1 calc R
C44 C 0.5055(13) 0.718(2) 0.2336(19) 0.357(13) Uani 1 1 d DU
H44A H 0.4822 0.7702 0.2449 0.428 Uiso 1 1 calc R
H44B H 0.5488 0.7215 0.2812 0.428 Uiso 1 1 calc R
C45 C 0.4794(14) 0.605(2) 0.2243(19) 0.299(11) Uani 1 1 d DU
H45A H 0.4465 0.5923 0.1636 0.359 Uiso 1 1 calc R
H45B H 0.5119 0.5525 0.2410 0.359 Uiso 1 1 calc R
C46 C 0.4542(9) 0.5949(18) 0.2829(18) 0.253(11) Uani 1 1 d DU
H46A H 0.4319 0.6614 0.2743 0.303 Uiso 1 1 calc R
H46B H 0.4906 0.5983 0.3422 0.303 Uiso 1 1 calc R

loop_
_atom_site_aniso_label
_atom_site_aniso_U_11
_atom_site_aniso_U_22
_atom_site_aniso_U_33
_atom_site_aniso_U_23
_atom_site_aniso_U_13
_atom_site_aniso_U_12
Si01 0.132(4) 0.132(5) 0.139(4) 0.011(4) 0.053(3) -0.003(3)
Si02 0.146(5) 0.137(5) 0.160(5) 0.009(4) 0.057(4) 0.026(4)
S01 0.154(3) 0.123(3) 0.183(3) -0.005(5) 0.087(2) 0.006(4)
C01 0.241(15) 0.081(10) 0.119(12) 0.001(10) 0.041(12) 0.047(11)
C02 0.242(14) 0.103(10) 0.33(2) 0.012(16) -0.102(16) 0.025(13)
C03 0.221(13) 0.145(13) 0.34(2) 0.018(16) -0.073(16) 0.057(12)
C04 0.170(13) 0.098(12) 0.201(16) -0.001(11) 0.042(11) 0.021(11)
C05 0.193(19) 0.20(2) 0.168(14) 0.019(13) 0.072(14) -0.027(14)
C06 0.37(4) 0.26(2) 0.26(2) -0.031(19) 0.22(3) -0.015(19)
C07 0.35(2) 0.39(2) 0.341(18) -0.010(15) 0.192(16) 0.087(15)
C08 0.271(17) 0.375(17) 0.375(18) -0.067(15) 0.216(15) 0.062(13)
C09 0.359(17) 0.344(17) 0.342(16) -0.011(15) 0.187(12) 0.015(16)
C10 0.339(16) 0.348(19) 0.318(17) -0.031(14) 0.197(12) 0.040(13)
C11 0.369(15) 0.271(18) 0.328(15) -0.043(14) 0.181(11) 0.029(17)
C12 0.354(17) 0.30(2) 0.36(2) -0.03(2) 0.130(18) -0.02(2)
C13 0.320(14) 0.281(16) 0.297(15) -0.030(14) 0.205(11) 0.002(13)
C14 0.323(18) 0.324(19) 0.32(2) -0.05(2) 0.212(16) 0.000(17)
C15 0.234(18) 0.318(18) 0.30(2) -0.05(2) 0.146(17) 0.024(17)
C16 0.176(14) 0.35(2) 0.177(16) -0.011(17) 0.072(14) 0.035(14)
C17 0.230(18) 0.33(2) 0.188(17) -0.020(18) 0.091(14) 0.061(15)
C18 0.162(17) 0.38(3) 0.160(17) -0.010(18) 0.032(13) 0.113(16)
C19 0.26(2) 0.136(12) 0.33(3) -0.054(16) 0.127(19) -0.030(15)
C20 0.251(17) 0.150(11) 0.213(17) -0.008(14) 0.128(13) -0.004(14)
C21 0.175(15) 0.143(12) 0.220(17) 0.002(14) 0.081(13) -0.020(11)
C22 0.29(2) 0.168(12) 0.171(15) 0.002(13) 0.089(14) 0.012(13)
C23 0.38(2) 0.206(18) 0.211(19) 0.014(14) 0.135(18) 0.079(17)
C24 0.38(2) 0.19(2) 0.29(2) -0.036(19) 0.185(17) 0.02(2)
C25 0.39(2) 0.117(15) 0.239(14) -0.028(17) 0.231(17) -0.025(17)
C26 0.36(2) 0.23(2) 0.240(14) -0.03(2) 0.247(15) -0.085(19)
C27 0.360(19) 0.126(11) 0.271(19) -0.063(13) 0.234(17) -0.075(15)
C28 0.185(11) 0.135(10) 0.203(17) 0.009(12) 0.091(12) 0.005(10)
C29 0.181(11) 0.212(12) 0.172(16) 0.020(13) 0.107(11) -0.028(12)
C30 0.197(15) 0.155(10) 0.175(14) -0.027(12) 0.130(13) -0.011(10)
C31 0.158(14) 0.189(12) 0.27(2) -0.074(17) 0.105(15) -0.031(12)
C32 0.30(3) 0.151(12) 0.144(14) -0.032(14) 0.064(15) -0.012(14)
C33 0.188(17) 0.141(12) 0.194(18) 0.013(12) 0.075(14) -0.019(11)
C34 0.25(2) 0.27(2) 0.250(19) 0.076(17) 0.106(18) -0.023(15)
C35 0.30(2) 0.26(2) 0.29(2) 0.116(19) 0.169(18) 0.055(14)
C36 0.40(2) 0.27(2) 0.31(2) 0.080(19) 0.19(2) -0.004(18)
C37 0.37(2) 0.31(2) 0.37(2) 0.07(2) 0.289(18) 0.012(16)
C38 0.38(2) 0.26(2) 0.29(2) 0.072(16) 0.254(14) 0.028(16)
C39 0.342(17) 0.33(2) 0.37(3) -0.01(2) 0.234(16) 0.064(16)
C40 0.423(19) 0.392(19) 0.41(2) -0.005(16) 0.230(13) -0.018(14)
C41 0.382(17) 0.42(2) 0.36(2) -0.020(18) 0.266(16) -0.053(16)
C42 0.368(18) 0.39(2) 0.401(19) -0.018(15) 0.200(14) -0.031(16)
C43 0.323(19) 0.41(2) 0.40(3) -0.06(2) 0.19(2) -0.095(19)
C44 0.252(19) 0.40(3) 0.39(2) -0.07(2) 0.154(17) -0.158(19)
C45 0.19(2) 0.30(2) 0.34(3) -0.062(19) 0.100(15) -0.040(16)
C46 0.110(15) 0.205(19) 0.38(3) -0.03(2) 0.091(16) -0.018(12)

loop_
_atom_type_symbol
_atom_type_description
_atom_type_scat_dispersion_real
_atom_type_scat_dispersion_imag
_atom_type_scat_source
C C 0.0033 0.0016 'International Tables Vol C Tables 4.2.6.8 and 6.1.1.4'
H H 0.0000 0.0000 'International Tables Vol C Tables 4.2.6.8 and 6.1.1.4'
Si Si 0.0817 0.0704 'International Tables Vol C Tables 4.2.6.8 and 6.1.1.4'
S S 0.1246 0.1234 'International Tables Vol C Tables 4.2.6.8 and 6.1.1.4'

loop_
_geom_angle_atom_site_label_1
_geom_angle_atom_site_label_2
_geom_angle_atom_site_label_3
_geom_angle
C33 Si01 C19 110.8(10)
C33 Si01 C01 105.4(8)
C19 Si01 C01 114.4(11)
C33 Si01 C05 105.9(8)
C19 Si01 C05 107.2(10)
C01 Si01 C05 112.9(8)
C32 Si02 C04 114.1(9)
C32 Si02 C46 100.6(11)
C04 Si02 C46 106.9(10)
C32 Si02 C18 115.3(10)
C04 Si02 C18 110.1(10)
C46 Si02 C18 109.0(12)
C01 S01 C04 99.9(7)
C02 C01 S01 114.3(18)
C02 C01 Si01 119.7(15)
S01 C01 Si01 126.0(12)
C01 C02 C03 108(2)
C01 C02 H02 125.7
C03 C02 H02 126.0
C04 C03 C02 119(2)
C04 C03 H03 120.8
C02 C03 H03 120.7
C03 C04 S01 98.6(15)
C03 C04 Si02 129.0(16)
S01 C04 Si02 132.3(10)
C06 C05 Si01 102.5(14)
C06 C05 H05A 111.0
Si01 C05 H05A 111.3
C06 C05 H05B 111.5
Si01 C05 H05B 111.3
H05A C05 H05B 109.2
C05 C06 C07 108.6(19)
C05 C06 H06A 110.0
C07 C06 H06A 109.5
C05 C06 H06B 109.5
C07 C06 H06B 111.0
H06A C06 H06B 108.3
C08 C07 C06 108(2)
C08 C07 H07A 110.8
C06 C07 H07A 111.1
C08 C07 H07B 109.2
C06 C07 H07B 109.3
H07A C07 H07B 108.4
C09 C08 C07 113(2)
C09 C08 H08A 107.9
C07 C08 H08A 109.9
C09 C08 H08B 109.3
C07 C08 H08B 108.5
H08A C08 H08B 107.8
C10 C09 C08 110(3)
C10 C09 H09A 109.4
C08 C09 H09A 108.8
C10 C09 H09B 110.2
C08 C09 H09B 110.6
H09A C09 H09B 108.1
C09 C10 C11 106(2)
C09 C10 H10A 110.0
C11 C10 H10A 110.4
C09 C10 H10B 111.2
C11 C10 H10B 110.5
H10A C10 H10B 108.7
C12 C11 C10 106(2)
C12 C11 H11A 110.0
C10 C11 H11A 110.4
C12 C11 H11B 111.0
C10 C11 H11B 110.4
H11A C11 H11B 108.6
C11 C12 C13 125(3)
C11 C12 H12A 106.8
C13 C12 H12A 106.1
C11 C12 H12B 105.7
C13 C12 H12B 106.0
H12A C12 H12B 106.4
C14 C13 C12 101.4(19)
C14 C13 H13A 111.5
C12 C13 H13A 111.4
C14 C13 H13B 112.0
C12 C13 H13B 111.3
H13A C13 H13B 109.3
C15 C14 C13 116(2)
C15 C14 H14A 108.4
C13 C14 H14A 108.9
C15 C14 H14B 108.1
C13 C14 H14B 107.8
H14A C14 H14B 107.3
C16 C15 C14 116(2)
C16 C15 H15A 108.1
C14 C15 H15A 108.6
C16 C15 H15B 108.4
C14 C15 H15B 108.4
H15A C15 H15B 107.5
C17 C16 C15 113.7(18)
C17 C16 H16A 108.3
C15 C16 H16A 108.8
C17 C16 H16B 109.1
C15 C16 H16B 109.1
H16A C16 H16B 107.7
C16 C17 C18 107.4(18)
C16 C17 H17A 110.9
C18 C17 H17A 110.4
C16 C17 H17B 110.0
C18 C17 H17B 109.5
H17A C17 H17B 108.6
C17 C18 Si02 113.9(15)
C17 C18 H18A 108.8
Si02 C18 H18A 108.8
C17 C18 H18B 108.3
Si02 C18 H18B 109.1
H18A C18 H18B 107.8
C20 C19 Si01 119.6(17)
C20 C19 H19A 107.2
Si01 C19 H19A 107.3
C20 C19 H19B 107.5
Si01 C19 H19B 107.6
H19A C19 H19B 107.0
C19 C20 C21 112.1(17)
C19 C20 H20A 109.1
C21 C20 H20A 109.0
C19 C20 H20B 108.9
C21 C20 H20B 109.8
H20A C20 H20B 107.9
C22 C21 C20 98.7(18)
C22 C21 H21A 112.2
C20 C21 H21A 112.4
C22 C21 H21B 112.2
C20 C21 H21B 111.5
H21A C21 H21B 109.5
C23 C22 C21 139(2)
C23 C22 H22A 102.0
C21 C22 H22A 102.1
C23 C22 H22B 102.5
C21 C22 H22B 102.8
H22A C22 H22B 104.8
C22 C23 C24 138(3)
C22 C23 H23A 102.8
C24 C23 H23A 102.2
C22 C23 H23B 102.3
C24 C23 H23B 102.9
H23A C23 H23B 104.9
C25 C24 C23 101.9(19)
C25 C24 H24A 110.8
C23 C24 H24A 111.3
C25 C24 H24B 111.7
C23 C24 H24B 111.7
H24A C24 H24B 109.2
C24 C25 C26 119(2)
C24 C25 H25A 107.2
C26 C25 H25A 107.6
C24 C25 H25B 107.7
C26 C25 H25B 107.9
H25A C25 H25B 107.1
C25 C26 C27 110.6(15)
C25 C26 H26A 109.4
C27 C26 H26A 109.5
C25 C26 H26B 109.7
C27 C26 H26B 109.4
H26A C26 H26B 108.1
C26 C27 C28 106.5(16)
C26 C27 H27A 110.4
C28 C27 H27A 110.3
C26 C27 H27B 110.6
C28 C27 H27B 110.5
H27A C27 H27B 108.7
C29 C28 C27 96.2(13)
C29 C28 H28A 112.2
C27 C28 H28A 112.6
C29 C28 H28B 112.9
C27 C28 H28B 112.3
H28A C28 H28B 110.1
C28 C29 C30 104.0(14)
C28 C29 H29A 111.4
C30 C29 H29A 111.3
C28 C29 H29B 110.6
C30 C29 H29B 110.5
H29A C29 H29B 109.0
C31 C30 C29 120.2(13)
C31 C30 H30A 107.6
C29 C30 H30A 107.7
C31 C30 H30B 106.8
C29 C30 H30B 107.0
H30A C30 H30B 107.0
C32 C31 C30 119.5(15)
C32 C31 H31A 108.1
C30 C31 H31A 107.8
C32 C31 H31B 107.0
C30 C31 H31B 106.8
H31A C31 H31B 107.0
C31 C32 Si02 118.8(17)
C31 C32 H32A 107.0
Si02 C32 H32A 107.6
C31 C32 H32B 108.1
Si02 C32 H32B 107.7
H32A C32 H32B 107.0
C34 C33 Si01 117.0(17)
C34 C33 H33A 107.6
Si01 C33 H33A 108.1
C34 C33 H33B 108.5
Si01 C33 H33B 108.0
H33A C33 H33B 107.2
C35 C34 C33 128(2)
C35 C34 H34A 104.9
C33 C34 H34A 105.1
C35 C34 H34B 105.6
C33 C34 H34B 105.9
H34A C34 H34B 106.0
C34 C35 C36 112(3)
C34 C35 H35A 109.4
C36 C35 H35A 109.0
C34 C35 H35B 108.8
C36 C35 H35B 109.6
H35A C35 H35B 107.9
C37 C36 C35 125(3)
C37 C36 H36A 105.8
C35 C36 H36A 106.0
C37 C36 H36B 106.1
C35 C36 H36B 106.2
H36A C36 H36B 106.3
C36 C37 C38 133(3)
C36 C37 H37A 104.2
C38 C37 H37A 103.8
C36 C37 H37B 104.0
C38 C37 H37B 104.0
H37A C37 H37B 105.5
C39 C38 C37 98(2)
C39 C38 H38A 112.7
C37 C38 H38A 112.1
C39 C38 H38B 112.1
C37 C38 H38B 111.9
H38A C38 H38B 109.8
C40 C39 C38 107(2)
C40 C39 H39A 109.6
C38 C39 H39A 110.9
C40 C39 H39B 110.9
C38 C39 H39B 110.1
H39A C39 H39B 108.5
C39 C40 C41 96(2)
C39 C40 H40A 113.4
C41 C40 H40A 112.5
C39 C40 H40B 112.0
C41 C40 H40B 112.3
H40A C40 H40B 110.1
C42 C41 C40 121(3)
C42 C41 H41A 106.5
C40 C41 H41A 107.0
C42 C41 H41B 107.3
C40 C41 H41B 107.2
H41A C41 H41B 106.7
C41 C42 C43 112(2)
C41 C42 H42A 109.7
C43 C42 H42A 109.0
C41 C42 H42B 108.9
C43 C42 H42B 109.6
H42A C42 H42B 107.9
C42 C43 C44 109(2)
C42 C43 H43A 110.0
C44 C43 H43A 109.4
C42 C43 H43B 110.1
C44 C43 H43B 109.6
H43A C43 H43B 108.3
C43 C44 C45 104(2)
C43 C44 H44A 110.6
C45 C44 H44A 111.2
C43 C44 H44B 111.5
C45 C44 H44B 110.4
H44A C44 H44B 108.9
C46 C45 C44 109(2)
C46 C45 H45A 109.5
C44 C45 H45A 109.4
C46 C45 H45B 110.6
C44 C45 H45B 110.1
H45A C45 H45B 108.2
C45 C46 Si02 131(2)
C45 C46 H46A 105.3
Si02 C46 H46A 104.6
C45 C46 H46B 104.0
Si02 C46 H46B 104.3
H46A C46 H46B 105.6

loop_
_geom_bond_atom_site_label_1
_geom_bond_atom_site_label_2
_geom_bond_distance
Si01 C33 1.86(2)
Si01 C19 1.82(2)
Si01 C01 1.99(2)
Si01 C05 2.03(2)
Si02 C32 1.80(2)
Si02 C04 1.76(2)
Si02 C46 1.85(2)
Si02 C18 1.83(2)
S01 C01 1.579(16)
S01 C04 1.71(2)
C01 C02 1.28(3)
C02 C03 1.43(2)
C02 H02 0.9300
C03 C04 1.43(3)
C03 H03 0.9300
C05 C06 1.459(16)
C05 H05A 0.9700
C05 H05B 0.9700
C06 C07 1.581(18)
C06 H06A 0.9700
C06 H06B 0.9700
C07 C08 1.493(18)
C07 H07A 0.9700
C07 H07B 0.9700
C08 C09 1.508(19)
C08 H08A 0.9700
C08 H08B 0.9700
C09 C10 1.470(19)
C09 H09A 0.9700
C09 H09B 0.9700
C10 C11 1.509(19)
C10 H10A 0.9700
C10 H10B 0.9700
C11 C12 1.456(18)
C11 H11A 0.9700
C11 H11B 0.9700
C12 C13 1.529(18)
C12 H12A 0.9700
C12 H12B 0.9700
C13 C14 1.495(17)
C13 H13A 0.9700
C13 H13B 0.9700
C14 C15 1.495(19)
C14 H14A 0.9700
C14 H14B 0.9700
C15 C16 1.470(16)
C15 H15A 0.9700
C15 H15B 0.9700
C16 C17 1.427(16)
C16 H16A 0.9700
C16 H16B 0.9700
C17 C18 1.550(17)
C17 H17A 0.9700
C17 H17B 0.9700
C18 H18A 0.9700
C18 H18B 0.9700
C19 C20 1.440(16)
C19 H19A 0.9700
C19 H19B 0.9700
C20 C21 1.551(16)
C20 H20A 0.9700
C20 H20B 0.9700
C21 C22 1.37(2)
C21 H21A 0.9700
C21 H21B 0.9700
C22 C23 1.377(17)
C22 H22A 0.9700
C22 H22B 0.9700
C23 C24 1.483(18)
C23 H23A 0.9700
C23 H23B 0.9700
C24 C25 1.501(18)
C24 H24A 0.9700
C24 H24B 0.9700
C25 C26 1.52(2)
C25 H25A 0.9700
C25 H25B 0.9700
C26 C27 1.574(18)
C26 H26A 0.9700
C26 H26B 0.9700
C27 C28 1.567(16)
C27 H27A 0.9700
C27 H27B 0.9700
C28 C29 1.502(16)
C28 H28A 0.9700
C28 H28B 0.9700
C29 C30 1.628(16)
C29 H29A 0.9700
C29 H29B 0.9700
C30 C31 1.555(15)
C30 H30A 0.9700
C30 H30B 0.9700
C31 C32 1.421(16)
C31 H31A 0.9700
C31 H31B 0.9700
C32 H32A 0.9700
C32 H32B 0.9700
C33 C34 1.414(16)
C33 H33A 0.9700
C33 H33B 0.9700
C34 C35 1.421(17)
C34 H34A 0.9700
C34 H34B 0.9700
C35 C36 1.534(19)
C35 H35A 0.9700
C35 H35B 0.9700
C36 C37 1.479(19)
C36 H36A 0.9700
C36 H36B 0.9700
C37 C38 1.559(18)
C37 H37A 0.9700
C37 H37B 0.9700
C38 C39 1.532(18)
C38 H38A 0.9700
C38 H38B 0.9700
C39 C40 1.45(2)
C39 H39A 0.9700
C39 H39B 0.9700
C40 C41 1.57(2)
C40 H40A 0.9700
C40 H40B 0.9700
C41 C42 1.49(2)
C41 H41A 0.9700
C41 H41B 0.9700
C42 C43 1.489(19)
C42 H42A 0.9700
C42 H42B 0.9700
C43 C44 1.501(19)
C43 H43A 0.9700
C43 H43B 0.9700
C44 C45 1.527(19)
C44 H44A 0.9700
C44 H44B 0.9700
C45 C46 1.509(18)
C45 H45A 0.9700
C45 H45B 0.9700
C46 H46A 0.9700
C46 H46B 0.9700
